data_7155767
loop_
_publ_author_name
'Mykhailiuk, Pavel K.'

_publ_section_title
;
 Heptafluoroisopropyl diazomethane (i-C3F7CHN2): in situ generation and
 synthesis of pyrazoles
;
_journal_name_full 'Org. Biomol. Chem.'
_journal_paper_doi 10.1039/C7OB01579H
_journal_year 2017
_chemical_formula_sum 'C11 H9 F7 N2 O'
_chemical_formula_weight 318.20
_chemical_name_systematic
; 
 ? 
;
_space_group_IT_number 2
_symmetry_space_group_name_Hall '-P 1'
_symmetry_space_group_name_H-M 'P -1'
_atom_sites_solution_hydrogens geom
_atom_sites_solution_primary direct
_atom_sites_solution_secondary difmap
_audit_creation_method SHELXL-97
_audit_update_record
;
2017-06-23 deposited with the CCDC.
2017-07-14 downloaded from the CCDC.
;
_cell_angle_alpha 68.673(13)
_cell_angle_beta 90.021(8)
_cell_angle_gamma 89.803(11)
_cell_formula_units_Z 12
_cell_length_a 12.6081(12)
_cell_length_b 16.880(3)
_cell_length_c 19.0740(16)
_cell_measurement_temperature 100(2)
_cell_volume 3781.4(9)
_computing_structure_refinement 'SHELXL-97 (Sheldrick, 1997)'
_computing_structure_solution 'SHELXS-97 (Sheldrick, 1990)'
_diffrn_ambient_temperature 100(2)
_diffrn_measured_fraction_theta_full 0.964
_diffrn_measured_fraction_theta_max 0.964
_diffrn_radiation_monochromator graphite
_diffrn_radiation_source 'fine-focus sealed tube'
_diffrn_radiation_type MoK\a
_diffrn_radiation_wavelength 0.71073
_diffrn_reflns_av_R_equivalents 0.0000
_diffrn_reflns_av_sigmaI/netI 0.1629
_diffrn_reflns_limit_h_max 14
_diffrn_reflns_limit_h_min -14
_diffrn_reflns_limit_k_max 20
_diffrn_reflns_limit_k_min -20
_diffrn_reflns_limit_l_max 18
_diffrn_reflns_limit_l_min -22
_diffrn_reflns_number 24142
_diffrn_reflns_theta_full 25.00
_diffrn_reflns_theta_max 25.00
_diffrn_reflns_theta_min 3.05
_exptl_absorpt_coefficient_mu 0.179
_exptl_absorpt_correction_T_max 0.9946
_exptl_absorpt_correction_T_min 0.9651
_exptl_crystal_density_diffrn 1.677
_exptl_crystal_density_method 'not measured'
_exptl_crystal_F_000 1920
_exptl_crystal_size_max 0.20
_exptl_crystal_size_mid 0.04
_exptl_crystal_size_min 0.03
_refine_diff_density_max 1.014
_refine_diff_density_min -0.601
_refine_diff_density_rms 0.136
_refine_ls_extinction_method none
_refine_ls_goodness_of_fit_ref 1.003
_refine_ls_hydrogen_treatment mixed
_refine_ls_matrix_type full
_refine_ls_number_parameters 1136
_refine_ls_number_reflns 24236
_refine_ls_number_restraints 0
_refine_ls_restrained_S_all 1.003
_refine_ls_R_factor_all 0.2050
_refine_ls_R_factor_gt 0.1201
_refine_ls_shift/su_max 0.001
_refine_ls_shift/su_mean 0.000
_refine_ls_structure_factor_coef Fsqd
_refine_ls_weighting_details 'calc w=1/[\s^2^(Fo^2^)+(0.1320P)^2^+0.0000P] where P=(Fo^2^+2Fc^2^)/3'
_refine_ls_weighting_scheme calc
_refine_ls_wR_factor_gt 0.2760
_refine_ls_wR_factor_ref 0.3391
_reflns_number_gt 11489
_reflns_number_total 24236
_reflns_threshold_expression >2sigma(I)
_cod_data_source_file c7ob01579h2.cif
_cod_data_source_block tolm329
_cod_original_cell_volume 3781.3(8)
_cod_database_code 7155767

loop_
_symmetry_equiv_pos_as_xyz
'x, y, z'
'-x, -y, -z'

loop_
_atom_site_label
_atom_site_type_symbol
_atom_site_fract_x
_atom_site_fract_y
_atom_site_fract_z
_atom_site_U_iso_or_equiv
_atom_site_adp_type
_atom_site_occupancy
_atom_site_symmetry_multiplicity
_atom_site_calc_flag
_atom_site_refinement_flags
F1A F 0.3219(3) 0.0734(2) 0.3296(2) 0.0460(11) Uani 1 1 d .
F2A F 0.2086(3) 0.0893(3) 0.4455(2) 0.0675(15) Uani 1 1 d .
F3A F 0.3353(3) -0.0029(2) 0.4781(2) 0.0548(12) Uani 1 1 d .
F4A F 0.3473(4) 0.1158(3) 0.4952(2) 0.0639(13) Uani 1 1 d .
F5A F 0.5097(3) 0.0293(2) 0.3968(2) 0.0440(10) Uani 1 1 d .
F6A F 0.5273(3) 0.1502(3) 0.4091(3) 0.0646(13) Uani 1 1 d .
F7A F 0.5133(4) 0.1440(3) 0.2986(2) 0.0614(13) Uani 1 1 d .
O1A O 0.2090(3) 0.4695(3) 0.1870(2) 0.0321(10) Uani 1 1 d .
N1A N 0.3074(4) 0.3446(3) 0.3065(2) 0.0274(12) Uani 1 1 d .
H1NA H 0.3137 0.3956 0.3087 0.033 Uiso 1 1 calc R
N2A N 0.3510(4) 0.2732(3) 0.3562(3) 0.0315(12) Uani 1 1 d .
C1A C 0.3249(5) 0.2107(4) 0.3322(3) 0.0340(16) Uani 1 1 d .
C2A C 0.2634(5) 0.2406(3) 0.2671(3) 0.0275(14) Uani 1 1 d .
H2A H 0.2353 0.2090 0.2391 0.033 Uiso 1 1 calc R
C3A C 0.2524(4) 0.3269(4) 0.2526(3) 0.0233(13) Uani 1 1 d .
C4A C 0.2024(5) 0.3961(4) 0.1893(3) 0.0303(14) Uani 1 1 d .
C5A C 0.1493(5) 0.3708(4) 0.1311(3) 0.0345(16) Uani 1 1 d .
H5A H 0.2032 0.3493 0.1038 0.041 Uiso 1 1 calc R
C6A C 0.0574(5) 0.3098(4) 0.1547(4) 0.0436(18) Uani 1 1 d .
H6AA H 0.0211 0.3094 0.2009 0.052 Uiso 1 1 calc R
H6AB H 0.0750 0.2513 0.1581 0.052 Uiso 1 1 calc R
C7A C 0.0003(5) 0.3632(4) 0.0817(4) 0.0429(18) Uani 1 1 d .
H7AA H 0.0075 0.3401 0.0411 0.052 Uiso 1 1 calc R
H7AB H -0.0749 0.3753 0.0891 0.052 Uiso 1 1 calc R
C8A C 0.0732(5) 0.4361(4) 0.0732(3) 0.0393(17) Uani 1 1 d .
H8AA H 0.0429 0.4794 0.0912 0.047 Uiso 1 1 calc R
H8AB H 0.1036 0.4628 0.0222 0.047 Uiso 1 1 calc R
C9A C 0.3596(5) 0.1206(4) 0.3695(3) 0.0311(15) Uani 1 1 d .
C10A C 0.4787(6) 0.1095(4) 0.3697(4) 0.0413(17) Uani 1 1 d .
C11A C 0.3149(6) 0.0800(5) 0.4485(4) 0.0467(19) Uani 1 1 d .
F1B F 0.9595(3) 0.1795(2) -0.0715(2) 0.0418(10) Uani 1 1 d .
F2B F 0.7574(4) 0.1638(2) -0.1189(2) 0.0590(12) Uani 1 1 d .
F3B F 0.8409(3) 0.0475(2) -0.0643(3) 0.0530(11) Uani 1 1 d .
F4B F 0.7148(3) 0.0866(2) -0.0066(2) 0.0497(11) Uani 1 1 d .
F5B F 0.9644(4) 0.0378(3) 0.0546(2) 0.0632(13) Uani 1 1 d .
F6B F 0.8435(4) 0.0864(2) 0.1062(2) 0.0557(12) Uani 1 1 d .
F7B F 0.9918(4) 0.1521(3) 0.0740(3) 0.0659(13) Uani 1 1 d .
O1B O 0.6845(4) 0.4793(2) -0.0067(2) 0.0331(10) Uani 1 1 d .
N1B N 0.7981(4) 0.3758(3) -0.0626(3) 0.0279(12) Uani 1 1 d .
H1NB H 0.8018 0.4302 -0.0905 0.033 Uiso 1 1 calc R
N2B N 0.8528(4) 0.3170(3) -0.0764(3) 0.0337(13) Uani 1 1 d .
C1B C 0.8260(5) 0.2444(4) -0.0223(3) 0.0309(15) Uani 1 1 d .
C2B C 0.7534(5) 0.2573(4) 0.0261(3) 0.0294(14) Uani 1 1 d .
H2B H 0.7222 0.2155 0.0689 0.035 Uiso 1 1 calc R
C3B C 0.7353(4) 0.3447(4) -0.0011(3) 0.0265(14) Uani 1 1 d .
C4B C 0.6711(5) 0.4008(4) 0.0247(4) 0.0344(15) Uani 1 1 d .
C5B C 0.5856(6) 0.3663(5) 0.0804(4) 0.0483(19) Uani 1 1 d .
H5B H 0.5254 0.3486 0.0552 0.058 Uiso 1 1 calc R
C6B C 0.6117(6) 0.2940(4) 0.1529(4) 0.053(2) Uani 1 1 d .
H6BA H 0.6867 0.2922 0.1689 0.063 Uiso 1 1 calc R
H6BB H 0.5875 0.2376 0.1547 0.063 Uiso 1 1 calc R
C7B C 0.5346(6) 0.3386(4) 0.1920(4) 0.0469(19) Uani 1 1 d .
H7BA H 0.4627 0.3135 0.2010 0.056 Uiso 1 1 calc R
H7BB H 0.5640 0.3433 0.2384 0.056 Uiso 1 1 calc R
C8B C 0.5413(6) 0.4206(5) 0.1234(4) 0.055(2) Uani 1 1 d .
H8BA H 0.5921 0.4625 0.1290 0.066 Uiso 1 1 calc R
H8BB H 0.4717 0.4473 0.1048 0.066 Uiso 1 1 calc R
C9B C 0.8760(5) 0.1619(4) -0.0227(3) 0.0289(14) Uani 1 1 d .
C10B C 0.9195(6) 0.1092(4) 0.0557(4) 0.0374(16) Uani 1 1 d .
C11B C 0.7947(6) 0.1150(4) -0.0533(4) 0.0380(17) Uani 1 1 d .
F1C F 0.5298(3) 0.8198(2) 0.2305(2) 0.0509(11) Uani 1 1 d .
F2C F 0.7181(4) 0.8378(3) 0.1622(2) 0.0638(13) Uani 1 1 d .
F3C F 0.6481(4) 0.9589(3) 0.1515(2) 0.0649(14) Uani 1 1 d .
F4C F 0.7797(3) 0.9099(2) 0.2248(2) 0.0474(10) Uani 1 1 d .
F5C F 0.5209(3) 0.9619(2) 0.2621(2) 0.0548(11) Uani 1 1 d .
F6C F 0.6554(3) 0.9233(2) 0.3365(2) 0.0488(11) Uani 1 1 d .
F7C F 0.5088(3) 0.8510(2) 0.3621(2) 0.0592(13) Uani 1 1 d .
O1C O 0.8256(4) 0.5305(2) 0.4827(2) 0.0352(11) Uani 1 1 d .
N1C N 0.7038(4) 0.6284(3) 0.3629(3) 0.0320(12) Uani 1 1 d .
H1NC H 0.7035 0.5737 0.3706 0.038 Uiso 1 1 calc R
N2C N 0.6436(4) 0.6863(3) 0.3116(3) 0.0343(13) Uani 1 1 d .
C1C C 0.6678(5) 0.7591(4) 0.3172(3) 0.0306(14) Uani 1 1 d .
C2C C 0.7463(5) 0.7503(4) 0.3728(3) 0.0312(15) Uani 1 1 d .
H2C H 0.7781 0.7931 0.3871 0.037 Uiso 1 1 calc R
C3C C 0.7645(5) 0.6637(4) 0.4009(3) 0.0276(14) Uani 1 1 d .
C4C C 0.8351(5) 0.6067(4) 0.4636(3) 0.0286(14) Uani 1 1 d .
C5C C 0.9152(5) 0.6513(4) 0.4960(3) 0.0367(16) Uani 1 1 d .
H5C H 0.9718 0.6784 0.4582 0.044 Uiso 1 1 calc R
C6C C 0.8770(6) 0.7123(5) 0.5328(4) 0.051(2) Uani 1 1 d .
H6CA H 0.8024 0.7034 0.5500 0.061 Uiso 1 1 calc R
H6CB H 0.8905 0.7729 0.5026 0.061 Uiso 1 1 calc R
C7C C 0.9597(6) 0.6718(4) 0.5966(4) 0.0475(19) Uani 1 1 d .
H7CA H 1.0269 0.7040 0.5897 0.057 Uiso 1 1 calc R
H7CB H 0.9311 0.6589 0.6479 0.057 Uiso 1 1 calc R
C8C C 0.9659(6) 0.5935(4) 0.5726(4) 0.0462(19) Uani 1 1 d .
H8CA H 0.9208 0.5453 0.6028 0.055 Uiso 1 1 calc R
H8CB H 1.0391 0.5744 0.5681 0.055 Uiso 1 1 calc R
C9C C 0.6171(5) 0.8402(4) 0.2646(4) 0.0341(15) Uani 1 1 d .
C10C C 0.5743(6) 0.8943(4) 0.3060(4) 0.0442(18) Uani 1 1 d .
C11C C 0.6916(6) 0.8867(4) 0.2000(4) 0.0389(17) Uani 1 1 d .
F1D F 0.7708(4) 0.0745(2) 0.3955(3) 0.0730(16) Uani 1 1 d .
F2D F 0.9492(5) 0.1202(3) 0.4481(3) 0.0878(18) Uani 1 1 d .
F3D F 0.9772(4) 0.0253(3) 0.4018(3) 0.0699(14) Uani 1 1 d .
F4D F 1.0267(4) 0.1539(3) 0.3392(3) 0.0736(15) Uani 1 1 d .
F5D F 0.8532(3) 0.0284(2) 0.2871(2) 0.0494(10) Uani 1 1 d .
F6D F 0.9074(4) 0.1522(3) 0.2232(2) 0.0641(14) Uani 1 1 d .
F7D F 0.7418(4) 0.1289(3) 0.2428(3) 0.0674(13) Uani 1 1 d .
O1D O 0.7153(4) 0.4731(2) 0.3363(2) 0.0348(11) Uani 1 1 d .
N1D N 0.8019(4) 0.3525(3) 0.2854(2) 0.0270(12) Uani 1 1 d .
H1ND H 0.8085 0.4046 0.2524 0.032 Uiso 1 1 calc R
N2D N 0.8405(5) 0.2834(3) 0.2756(3) 0.0393(14) Uani 1 1 d .
C1D C 0.8129(5) 0.2182(4) 0.3370(4) 0.0359(16) Uani 1 1 d .
C2D C 0.7590(5) 0.2449(4) 0.3871(3) 0.0256(13) Uani 1 1 d .
H2D H 0.7329 0.2103 0.4352 0.031 Uiso 1 1 calc R
C3D C 0.7505(5) 0.3320(4) 0.3533(4) 0.0314(15) Uani 1 1 d .
C4D C 0.7049(5) 0.3979(4) 0.3782(3) 0.0277(14) Uani 1 1 d .
C5D C 0.6531(5) 0.3706(4) 0.4510(4) 0.0363(16) Uani 1 1 d .
H5D H 0.7069 0.3474 0.4920 0.044 Uiso 1 1 calc R
C6D C 0.5557(5) 0.3106(4) 0.4670(4) 0.0371(16) Uani 1 1 d .
H6DA H 0.5169 0.3132 0.4211 0.045 Uiso 1 1 calc R
H6DB H 0.5722 0.2510 0.4992 0.045 Uiso 1 1 calc R
C7D C 0.5032(6) 0.3612(4) 0.5092(4) 0.0485(19) Uani 1 1 d .
H7DA H 0.5134 0.3364 0.5644 0.058 Uiso 1 1 calc R
H7DB H 0.4277 0.3749 0.4960 0.058 Uiso 1 1 calc R
C8D C 0.5802(5) 0.4346(4) 0.4683(4) 0.0379(16) Uani 1 1 d .
H8DA H 0.5495 0.4785 0.4229 0.045 Uiso 1 1 calc R
H8DB H 0.6129 0.4609 0.5017 0.045 Uiso 1 1 calc R
C9D C 0.8441(6) 0.1289(4) 0.3472(4) 0.0406(17) Uani 1 1 d .
C10D C 0.8371(5) 0.1082(4) 0.2735(4) 0.0362(17) Uani 1 1 d .
C11D C 0.9533(6) 0.1055(5) 0.3848(4) 0.0453(18) Uani 1 1 d .
F1E F 0.7218(3) 0.9002(2) -0.0125(2) 0.0466(11) Uani 1 1 d .
F2E F 0.5387(3) 0.8388(3) 0.0572(2) 0.0543(12) Uani 1 1 d .
F3E F 0.5187(3) 0.9444(2) -0.0467(2) 0.0503(11) Uani 1 1 d .
F4E F 0.4772(3) 0.8198(3) -0.0419(3) 0.0578(12) Uani 1 1 d .
F5E F 0.6580(4) 0.9618(2) -0.1551(2) 0.0592(13) Uani 1 1 d .
F6E F 0.6130(4) 0.8404(3) -0.1553(2) 0.0580(12) Uani 1 1 d .
F7E F 0.7766(3) 0.8660(3) -0.1383(2) 0.0616(13) Uani 1 1 d .
O1E O 0.8103(4) 0.5024(2) 0.1519(2) 0.0362(11) Uani 1 1 d .
N1E N 0.7020(4) 0.6248(3) 0.0333(2) 0.0261(11) Uani 1 1 d .
H1NE H 0.6888 0.5726 0.0361 0.031 Uiso 1 1 calc R
N2E N 0.6531(4) 0.6940(3) -0.0143(3) 0.0269(11) Uani 1 1 d .
C1E C 0.6958(5) 0.7579(4) -0.0005(3) 0.0325(15) Uani 1 1 d .
C2E C 0.7726(5) 0.7311(3) 0.0570(3) 0.0288(14) Uani 1 1 d .
H2E H 0.8132 0.7652 0.0772 0.035 Uiso 1 1 calc R
C3E C 0.7753(5) 0.6452(3) 0.0771(3) 0.0219(13) Uani 1 1 d .
C4E C 0.8344(5) 0.5770(4) 0.1372(3) 0.0330(15) Uani 1 1 d .
C5E C 0.9230(5) 0.6066(4) 0.1745(3) 0.0294(14) Uani 1 1 d .
H5E H 0.9797 0.6335 0.1368 0.035 Uiso 1 1 calc R
C6E C 0.8951(6) 0.6652(4) 0.2175(4) 0.0417(17) Uani 1 1 d .
H6EA H 0.8221 0.6580 0.2379 0.050 Uiso 1 1 calc R
H6EB H 0.9114 0.7260 0.1897 0.050 Uiso 1 1 calc R
C7E C 0.9816(6) 0.6164(4) 0.2761(4) 0.0474(19) Uani 1 1 d .
H7EA H 1.0516 0.6447 0.2675 0.057 Uiso 1 1 calc R
H7EB H 0.9591 0.6008 0.3292 0.057 Uiso 1 1 calc R
C8E C 0.9732(6) 0.5435(4) 0.2464(3) 0.0382(16) Uani 1 1 d .
H8EA H 1.0425 0.5206 0.2382 0.046 Uiso 1 1 calc R
H8EB H 0.9250 0.4972 0.2760 0.046 Uiso 1 1 calc R
C9E C 0.6596(5) 0.8482(4) -0.0379(3) 0.0341(16) Uani 1 1 d .
C10E C 0.6770(6) 0.8792(4) -0.1248(4) 0.050(2) Uani 1 1 d .
C11E C 0.5468(6) 0.8631(4) -0.0166(4) 0.0381(17) Uani 1 1 d .
F1F F 0.2393(3) 0.8940(2) 0.2663(2) 0.0495(11) Uani 1 1 d .
F2F F 0.0565(4) 0.8375(3) 0.2214(3) 0.0674(13) Uani 1 1 d .
F3F F 0.0345(4) 0.9429(3) 0.2568(3) 0.0609(12) Uani 1 1 d .
F4F F -0.0170(3) 0.8210(3) 0.3268(3) 0.0670(14) Uani 1 1 d .
F5F F 0.1589(4) 0.9488(3) 0.3696(3) 0.0593(12) Uani 1 1 d .
F6F F 0.1078(4) 0.8223(3) 0.4402(2) 0.0661(14) Uani 1 1 d .
F7F F 0.2743(4) 0.8504(3) 0.4165(3) 0.0635(13) Uani 1 1 d .
O1F O 0.3112(4) 0.4937(2) 0.3474(2) 0.0337(10) Uani 1 1 d .
N1F N 0.2006(4) 0.6157(3) 0.3859(3) 0.0287(12) Uani 1 1 d .
H1NF H 0.1851 0.5635 0.4156 0.034 Uiso 1 1 calc R
N2F N 0.1522(4) 0.6856(3) 0.3900(3) 0.0313(12) Uani 1 1 d .
C1F C 0.1984(5) 0.7494(4) 0.3364(3) 0.0299(14) Uani 1 1 d .
C2F C 0.2756(5) 0.7219(4) 0.2990(4) 0.0358(16) Uani 1 1 d .
H2F H 0.3196 0.7562 0.2592 0.043 Uiso 1 1 calc R
C3F C 0.2756(5) 0.6349(3) 0.3313(3) 0.0238(13) Uani 1 1 d .
C4F C 0.3345(6) 0.5693(4) 0.3161(3) 0.0325(15) Uani 1 1 d .
C5F C 0.4234(5) 0.5984(4) 0.2623(3) 0.0315(14) Uani 1 1 d .
H5F H 0.4815 0.6199 0.2863 0.038 Uiso 1 1 calc R
C6F C 0.4060(6) 0.6617(4) 0.1822(4) 0.0426(18) Uani 1 1 d .
H6FA H 0.4261 0.7208 0.1751 0.051 Uiso 1 1 calc R
H6FB H 0.3339 0.6597 0.1623 0.051 Uiso 1 1 calc R
C7F C 0.4899(5) 0.6140(4) 0.1543(4) 0.0417(17) Uani 1 1 d .
H7FA H 0.5619 0.6384 0.1499 0.050 Uiso 1 1 calc R
H7FB H 0.4694 0.6045 0.1079 0.050 Uiso 1 1 calc R
C8F C 0.4718(6) 0.5367(4) 0.2270(4) 0.0438(17) Uani 1 1 d .
H8FA H 0.5380 0.5083 0.2517 0.053 Uiso 1 1 calc R
H8FB H 0.4207 0.4949 0.2214 0.053 Uiso 1 1 calc R
C9F C 0.1684(5) 0.8410(4) 0.3190(3) 0.0358(16) Uani 1 1 d .
C10F C 0.1777(6) 0.8681(5) 0.3860(4) 0.049(2) Uani 1 1 d .
C11F C 0.0582(6) 0.8620(4) 0.2807(4) 0.0404(17) Uani 1 1 d .

loop_
_atom_site_aniso_label
_atom_site_aniso_U_11
_atom_site_aniso_U_22
_atom_site_aniso_U_33
_atom_site_aniso_U_23
_atom_site_aniso_U_13
_atom_site_aniso_U_12
F1A 0.045(3) 0.047(2) 0.049(2) -0.0202(18) -0.0168(19) -0.0043(18)
F2A 0.027(3) 0.082(3) 0.057(3) 0.019(2) 0.013(2) 0.015(2)
F3A 0.043(3) 0.057(2) 0.043(2) 0.007(2) 0.004(2) 0.0046(19)
F4A 0.081(4) 0.077(3) 0.035(2) -0.022(2) -0.003(2) 0.010(3)
F5A 0.033(2) 0.047(2) 0.054(2) -0.0205(18) -0.0006(19) 0.0066(17)
F6A 0.022(2) 0.067(3) 0.123(4) -0.055(3) -0.024(3) 0.0099(19)
F7A 0.057(3) 0.062(3) 0.055(3) -0.009(2) 0.024(2) 0.016(2)
O1A 0.027(3) 0.043(2) 0.026(2) -0.0112(19) -0.0031(18) 0.0082(19)
N1A 0.026(3) 0.029(3) 0.022(3) -0.004(2) 0.002(2) 0.002(2)
N2A 0.018(3) 0.046(3) 0.027(3) -0.009(2) -0.002(2) 0.006(2)
C1A 0.021(4) 0.039(3) 0.033(3) -0.003(3) 0.006(3) -0.008(3)
C2A 0.025(4) 0.035(3) 0.024(3) -0.013(3) 0.004(3) -0.011(3)
C3A 0.013(3) 0.044(3) 0.014(3) -0.012(2) 0.002(2) 0.000(2)
C4A 0.020(4) 0.042(4) 0.029(3) -0.013(3) 0.006(3) 0.001(3)
C5A 0.037(4) 0.035(3) 0.030(3) -0.009(3) 0.002(3) 0.000(3)
C6A 0.030(4) 0.048(4) 0.046(4) -0.009(3) -0.008(3) 0.010(3)
C7A 0.021(4) 0.054(4) 0.043(4) -0.005(3) -0.017(3) 0.001(3)
C8A 0.024(4) 0.064(4) 0.025(3) -0.010(3) -0.017(3) 0.007(3)
C9A 0.022(4) 0.032(3) 0.042(4) -0.016(3) 0.002(3) -0.002(3)
C10A 0.045(5) 0.037(4) 0.042(4) -0.014(3) 0.005(4) 0.010(3)
C11A 0.033(5) 0.058(5) 0.041(4) -0.008(4) 0.002(3) 0.006(3)
F1B 0.033(2) 0.052(2) 0.043(2) -0.0198(18) 0.0120(18) -0.0005(17)
F2B 0.069(3) 0.060(3) 0.056(3) -0.031(2) -0.020(2) 0.007(2)
F3B 0.040(3) 0.046(2) 0.083(3) -0.035(2) 0.001(2) 0.0002(18)
F4B 0.024(2) 0.062(2) 0.067(3) -0.027(2) 0.009(2) -0.0126(18)
F5B 0.076(4) 0.069(3) 0.045(2) -0.022(2) -0.004(2) 0.029(2)
F6B 0.066(3) 0.062(3) 0.032(2) -0.0088(19) 0.008(2) 0.012(2)
F7B 0.042(3) 0.091(3) 0.074(3) -0.041(3) -0.022(2) 0.008(2)
O1B 0.035(3) 0.035(2) 0.028(2) -0.0102(19) -0.0049(19) 0.0092(19)
N1B 0.015(3) 0.033(3) 0.036(3) -0.013(2) -0.002(2) -0.002(2)
N2B 0.029(3) 0.032(3) 0.045(3) -0.020(2) 0.004(3) 0.001(2)
C1B 0.022(4) 0.040(3) 0.035(3) -0.019(3) -0.004(3) -0.006(3)
C2B 0.022(4) 0.038(3) 0.033(3) -0.018(3) -0.008(3) -0.004(3)
C3B 0.008(3) 0.039(3) 0.033(3) -0.014(3) 0.001(3) -0.008(2)
C4B 0.034(4) 0.040(4) 0.038(4) -0.024(3) 0.006(3) 0.005(3)
C5B 0.034(5) 0.072(5) 0.049(4) -0.033(4) 0.003(4) 0.006(4)
C6B 0.049(5) 0.054(4) 0.053(5) -0.017(4) 0.033(4) -0.005(4)
C7B 0.034(5) 0.057(4) 0.055(5) -0.027(4) 0.021(4) -0.003(3)
C8B 0.046(5) 0.074(5) 0.056(5) -0.037(4) 0.004(4) 0.017(4)
C9B 0.020(4) 0.044(3) 0.023(3) -0.013(3) 0.003(3) -0.008(3)
C10B 0.028(4) 0.044(4) 0.046(4) -0.023(3) -0.010(3) 0.018(3)
C11B 0.040(5) 0.032(3) 0.048(4) -0.022(3) 0.005(4) -0.014(3)
F1C 0.026(2) 0.056(2) 0.072(3) -0.024(2) -0.021(2) 0.0030(18)
F2C 0.082(4) 0.067(3) 0.048(3) -0.029(2) -0.001(2) 0.010(2)
F3C 0.054(3) 0.069(3) 0.052(3) 0.003(2) -0.004(2) 0.011(2)
F4C 0.036(3) 0.054(2) 0.047(2) -0.0121(19) 0.0048(19) -0.0031(19)
F5C 0.055(3) 0.055(2) 0.057(3) -0.024(2) -0.010(2) 0.030(2)
F6C 0.047(3) 0.051(2) 0.052(2) -0.0231(19) -0.014(2) 0.0093(19)
F7C 0.048(3) 0.060(3) 0.060(3) -0.011(2) 0.025(2) 0.007(2)
O1C 0.038(3) 0.036(2) 0.023(2) -0.0013(19) 0.005(2) 0.0026(19)
N1C 0.021(3) 0.036(3) 0.035(3) -0.009(2) 0.001(2) -0.003(2)
N2C 0.022(3) 0.044(3) 0.037(3) -0.014(2) 0.001(2) 0.001(2)
C1C 0.021(4) 0.035(3) 0.037(4) -0.014(3) 0.001(3) 0.002(3)
C2C 0.018(4) 0.044(4) 0.033(3) -0.015(3) 0.011(3) -0.015(3)
C3C 0.021(4) 0.039(3) 0.024(3) -0.012(3) 0.003(3) -0.003(3)
C4C 0.013(3) 0.043(4) 0.027(3) -0.009(3) 0.013(3) -0.016(3)
C5C 0.017(4) 0.059(4) 0.029(3) -0.010(3) -0.006(3) 0.001(3)
C6C 0.034(5) 0.064(5) 0.060(5) -0.029(4) -0.012(4) 0.000(4)
C7C 0.032(4) 0.072(5) 0.035(4) -0.016(3) -0.006(3) -0.011(4)
C8C 0.032(4) 0.063(5) 0.042(4) -0.018(4) -0.015(3) 0.005(3)
C9C 0.021(4) 0.039(3) 0.038(4) -0.009(3) -0.008(3) 0.001(3)
C10C 0.041(5) 0.039(4) 0.040(4) 0.001(3) -0.004(4) 0.010(3)
C11C 0.040(5) 0.039(4) 0.032(4) -0.006(3) 0.003(3) 0.012(3)
F1D 0.066(3) 0.048(2) 0.102(4) -0.023(2) 0.062(3) -0.009(2)
F2D 0.129(5) 0.088(3) 0.055(3) -0.037(3) -0.035(3) 0.066(3)
F3D 0.083(4) 0.061(3) 0.072(3) -0.031(2) -0.024(3) 0.041(2)
F4D 0.027(3) 0.088(3) 0.102(4) -0.030(3) -0.013(3) 0.008(2)
F5D 0.034(3) 0.045(2) 0.079(3) -0.034(2) 0.002(2) 0.0070(17)
F6D 0.077(4) 0.069(3) 0.055(3) -0.033(2) 0.030(3) -0.020(3)
F7D 0.041(3) 0.088(3) 0.092(3) -0.056(3) -0.015(3) 0.011(2)
O1D 0.038(3) 0.036(2) 0.031(2) -0.0123(19) 0.007(2) 0.0002(19)
N1D 0.023(3) 0.045(3) 0.013(2) -0.010(2) 0.004(2) 0.000(2)
N2D 0.036(4) 0.043(3) 0.043(3) -0.019(3) 0.001(3) 0.007(2)
C1D 0.020(4) 0.047(4) 0.038(4) -0.012(3) 0.004(3) 0.004(3)
C2D 0.018(3) 0.037(3) 0.021(3) -0.010(3) 0.001(2) 0.006(3)
C3D 0.016(3) 0.036(3) 0.043(4) -0.015(3) -0.007(3) 0.005(3)
C4D 0.013(3) 0.034(3) 0.045(4) -0.025(3) 0.004(3) 0.005(2)
C5D 0.025(4) 0.044(4) 0.036(4) -0.010(3) -0.009(3) 0.003(3)
C6D 0.018(4) 0.050(4) 0.048(4) -0.024(3) 0.016(3) -0.012(3)
C7D 0.035(5) 0.064(5) 0.058(5) -0.036(4) 0.031(4) -0.008(3)
C8D 0.028(4) 0.040(3) 0.052(4) -0.024(3) 0.010(3) 0.003(3)
C9D 0.034(4) 0.039(4) 0.052(4) -0.022(3) -0.004(3) 0.007(3)
C10D 0.021(4) 0.042(4) 0.053(4) -0.025(3) -0.017(3) -0.007(3)
C11D 0.045(5) 0.054(4) 0.038(4) -0.018(4) -0.003(4) 0.023(4)
F1E 0.050(3) 0.043(2) 0.045(2) -0.0139(17) -0.0120(19) -0.0112(19)
F2E 0.051(3) 0.077(3) 0.034(2) -0.020(2) 0.0145(19) 0.011(2)
F3E 0.044(3) 0.045(2) 0.061(3) -0.018(2) 0.010(2) 0.0071(18)
F4E 0.023(2) 0.071(3) 0.091(3) -0.044(2) -0.004(2) 0.0007(19)
F5E 0.058(3) 0.046(2) 0.049(3) 0.012(2) 0.009(2) 0.008(2)
F6E 0.051(3) 0.080(3) 0.047(2) -0.029(2) -0.010(2) 0.006(2)
F7E 0.034(3) 0.086(3) 0.047(2) -0.004(2) 0.013(2) 0.008(2)
O1E 0.043(3) 0.038(2) 0.031(2) -0.0162(19) -0.007(2) 0.004(2)
N1E 0.027(3) 0.033(3) 0.017(2) -0.008(2) 0.001(2) 0.000(2)
N2E 0.016(3) 0.038(3) 0.026(3) -0.010(2) 0.001(2) 0.008(2)
C1E 0.027(4) 0.035(3) 0.035(4) -0.013(3) 0.007(3) 0.002(3)
C2E 0.025(4) 0.036(3) 0.021(3) -0.005(3) -0.002(3) -0.007(3)
C3E 0.022(3) 0.032(3) 0.014(3) -0.011(2) -0.002(2) -0.004(2)
C4E 0.017(4) 0.043(4) 0.036(4) -0.011(3) 0.006(3) 0.009(3)
C5E 0.018(3) 0.047(4) 0.020(3) -0.008(3) -0.007(2) 0.002(3)
C6E 0.041(5) 0.043(4) 0.050(4) -0.028(3) -0.010(3) 0.006(3)
C7E 0.046(5) 0.052(4) 0.038(4) -0.009(3) -0.018(3) 0.009(3)
C8E 0.034(4) 0.049(4) 0.033(4) -0.017(3) -0.016(3) 0.020(3)
C9E 0.030(4) 0.041(4) 0.038(4) -0.021(3) 0.010(3) -0.020(3)
C10E 0.031(5) 0.049(4) 0.046(4) 0.010(4) -0.002(4) 0.005(3)
C11E 0.040(5) 0.032(3) 0.045(4) -0.018(3) -0.009(3) 0.002(3)
F1F 0.046(3) 0.037(2) 0.062(3) -0.0134(19) 0.023(2) -0.0026(18)
F2F 0.058(3) 0.084(3) 0.074(3) -0.045(3) -0.019(3) 0.025(2)
F3F 0.052(3) 0.057(3) 0.075(3) -0.026(2) -0.009(2) 0.011(2)
F4F 0.031(3) 0.086(3) 0.070(3) -0.012(3) 0.003(2) -0.001(2)
F5F 0.057(3) 0.053(2) 0.080(3) -0.039(2) -0.001(2) -0.001(2)
F6F 0.080(4) 0.069(3) 0.055(3) -0.029(2) 0.029(3) -0.014(2)
F7F 0.049(3) 0.072(3) 0.090(3) -0.054(3) -0.025(3) 0.014(2)
O1F 0.035(3) 0.047(3) 0.026(2) -0.021(2) 0.0029(19) 0.000(2)
N1F 0.016(3) 0.043(3) 0.025(3) -0.010(2) 0.002(2) -0.002(2)
N2F 0.027(3) 0.039(3) 0.035(3) -0.022(2) -0.010(2) 0.013(2)
C1F 0.014(3) 0.043(3) 0.030(3) -0.009(3) -0.002(3) 0.002(3)
C2F 0.029(4) 0.042(4) 0.034(4) -0.011(3) 0.001(3) -0.004(3)
C3F 0.022(3) 0.036(3) 0.021(3) -0.018(2) -0.004(2) 0.000(2)
C4F 0.044(4) 0.035(3) 0.022(3) -0.015(3) -0.006(3) 0.004(3)
C5F 0.024(4) 0.054(4) 0.026(3) -0.025(3) -0.004(3) 0.005(3)
C6F 0.041(5) 0.033(3) 0.049(4) -0.009(3) 0.014(3) 0.001(3)
C7F 0.032(4) 0.059(4) 0.045(4) -0.031(3) 0.011(3) 0.002(3)
C8F 0.040(5) 0.053(4) 0.050(4) -0.033(4) 0.000(3) 0.003(3)
C9F 0.027(4) 0.049(4) 0.034(4) -0.018(3) 0.006(3) -0.003(3)
C10F 0.040(5) 0.069(5) 0.041(4) -0.025(4) -0.007(4) -0.015(4)
C11F 0.031(4) 0.049(4) 0.044(4) -0.020(3) -0.004(3) 0.005(3)

loop_
_atom_type_symbol
_atom_type_description
_atom_type_scat_dispersion_real
_atom_type_scat_dispersion_imag
_atom_type_scat_source
C C 0.0033 0.0016 'International Tables Vol C Tables 4.2.6.8 and 6.1.1.4'
H H 0.0000 0.0000 'International Tables Vol C Tables 4.2.6.8 and 6.1.1.4'
N N 0.0061 0.0033 'International Tables Vol C Tables 4.2.6.8 and 6.1.1.4'
O O 0.0106 0.0060 'International Tables Vol C Tables 4.2.6.8 and 6.1.1.4'
F F 0.0171 0.0103 'International Tables Vol C Tables 4.2.6.8 and 6.1.1.4'

loop_
_geom_angle_atom_site_label_1
_geom_angle_atom_site_label_2
_geom_angle_atom_site_label_3
_geom_angle
N2A N1A C3A 110.6(5)
C1A N2A N1A 105.8(5)
N2A C1A C2A 111.7(5)
N2A C1A C9A 124.0(6)
C2A C1A C9A 124.3(6)
C3A C2A C1A 104.2(5)
N1A C3A C2A 107.7(5)
N1A C3A C4A 120.5(5)
C2A C3A C4A 131.6(5)
O1A C4A C3A 119.1(5)
O1A C4A C5A 124.5(5)
C3A C4A C5A 116.3(5)
C4A C5A C6A 118.4(5)
C4A C5A C8A 118.8(6)
C6A C5A C8A 88.2(5)
C5A C6A C7A 88.7(4)
C8A C7A C6A 89.9(5)
C7A C8A C5A 87.7(5)
F1A C9A C1A 109.4(5)
F1A C9A C10A 104.5(5)
C1A C9A C10A 113.2(5)
F1A C9A C11A 106.0(5)
C1A C9A C11A 112.3(6)
C10A C9A C11A 111.0(5)
F5A C10A F6A 107.9(6)
F5A C10A F7A 107.9(6)
F6A C10A F7A 107.2(5)
F5A C10A C9A 113.6(5)
F6A C10A C9A 111.6(6)
F7A C10A C9A 108.3(6)
F4A C11A F3A 108.9(6)
F4A C11A F2A 105.4(7)
F3A C11A F2A 107.2(6)
F4A C11A C9A 113.8(6)
F3A C11A C9A 112.1(6)
F2A C11A C9A 109.0(6)
N2B N1B C3B 113.5(5)
N1B N2B C1B 105.1(5)
N2B C1B C2B 111.6(6)
N2B C1B C9B 118.3(6)
C2B C1B C9B 130.1(5)
C1B C2B C3B 105.2(5)
N1B C3B C2B 104.6(5)
N1B C3B C4B 121.5(5)
C2B C3B C4B 133.9(5)
O1B C4B C3B 117.8(5)
O1B C4B C5B 121.2(6)
C3B C4B C5B 120.7(5)
C4B C5B C6B 118.5(6)
C4B C5B C8B 119.4(6)
C6B C5B C8B 91.6(5)
C5B C6B C7B 86.3(5)
C8B C7B C6B 90.0(5)
C7B C8B C5B 86.9(5)
F1B C9B C1B 110.3(4)
F1B C9B C10B 107.2(5)
C1B C9B C10B 110.2(5)
F1B C9B C11B 105.8(5)
C1B C9B C11B 108.9(5)
C10B C9B C11B 114.3(5)
F7B C10B F6B 111.3(6)
F7B C10B F5B 107.8(6)
F6B C10B F5B 107.0(5)
F7B C10B C9B 109.4(5)
F6B C10B C9B 111.5(6)
F5B C10B C9B 109.9(5)
F2B C11B F4B 108.6(6)
F2B C11B F3B 106.0(5)
F4B C11B F3B 108.1(4)
F2B C11B C9B 111.7(5)
F4B C11B C9B 111.6(6)
F3B C11B C9B 110.6(6)
C3C N1C N2C 111.7(5)
C1C N2C N1C 105.3(5)
N2C C1C C2C 112.4(5)
N2C C1C C9C 119.8(6)
C2C C1C C9C 127.7(5)
C3C C2C C1C 102.2(5)
N1C C3C C2C 108.3(5)
N1C C3C C4C 118.8(5)
C2C C3C C4C 132.8(5)
O1C C4C C3C 118.5(5)
O1C C4C C5C 125.1(6)
C3C C4C C5C 116.3(5)
C4C C5C C6C 119.8(6)
C4C C5C C8C 114.6(5)
C6C C5C C8C 89.6(5)
C5C C6C C7C 88.4(5)
C8C C7C C6C 88.8(5)
C7C C8C C5C 87.0(5)
F1C C9C C10C 105.3(6)
F1C C9C C1C 109.0(5)
C10C C9C C1C 112.1(5)
F1C C9C C11C 104.8(5)
C10C C9C C11C 114.4(5)
C1C C9C C11C 110.7(6)
F5C C10C F7C 106.6(6)
F5C C10C F6C 106.9(5)
F7C C10C F6C 107.6(6)
F5C C10C C9C 113.2(6)
F7C C10C C9C 112.4(5)
F6C C10C C9C 109.8(6)
F2C C11C F4C 108.0(6)
F2C C11C F3C 108.4(6)
F4C C11C F3C 105.8(5)
F2C C11C C9C 110.9(5)
F4C C11C C9C 111.3(5)
F3C C11C C9C 112.1(6)
N2D N1D C3D 111.6(5)
C1D N2D N1D 105.5(5)
N2D C1D C2D 111.5(6)
N2D C1D C9D 121.1(6)
C2D C1D C9D 127.3(6)
C1D C2D C3D 105.9(5)
N1D C3D C2D 105.4(6)
N1D C3D C4D 121.8(5)
C2D C3D C4D 132.8(6)
O1D C4D C5D 124.2(6)
O1D C4D C3D 117.7(5)
C5D C4D C3D 118.1(5)
C4D C5D C8D 118.1(5)
C4D C5D C6D 120.2(5)
C8D C5D C6D 86.8(5)
C7D C6D C5D 89.8(5)
C6D C7D C8D 87.8(5)
C5D C8D C7D 89.2(5)
F1D C9D C1D 107.7(6)
F1D C9D C11D 107.0(5)
C1D C9D C11D 111.6(6)
F1D C9D C10D 104.2(5)
C1D C9D C10D 114.2(6)
C11D C9D C10D 111.5(6)
F5D C10D F6D 108.2(6)
F5D C10D F7D 108.4(5)
F6D C10D F7D 107.4(5)
F5D C10D C9D 111.6(5)
F6D C10D C9D 111.3(5)
F7D C10D C9D 109.8(6)
F3D C11D F2D 107.8(6)
F3D C11D F4D 109.8(6)
F2D C11D F4D 110.5(7)
F3D C11D C9D 112.8(6)
F2D C11D C9D 106.9(7)
F4D C11D C9D 109.1(5)
N2E N1E C3E 111.8(5)
C1E N2E N1E 104.6(5)
N2E C1E C2E 112.7(5)
N2E C1E C9E 123.2(6)
C2E C1E C9E 124.0(5)
C3E C2E C1E 103.9(5)
C2E C3E N1E 107.0(5)
C2E C3E C4E 132.3(5)
N1E C3E C4E 120.5(5)
O1E C4E C3E 119.5(6)
O1E C4E C5E 124.7(5)
C3E C4E C5E 115.8(5)
C4E C5E C8E 119.0(5)
C4E C5E C6E 118.2(6)
C8E C5E C6E 89.3(5)
C5E C6E C7E 87.2(5)
C8E C7E C6E 88.3(5)
C5E C8E C7E 88.3(4)
F1E C9E C1E 109.0(5)
F1E C9E C11E 104.5(5)
C1E C9E C11E 113.0(5)
F1E C9E C10E 106.3(4)
C1E C9E C10E 110.6(6)
C11E C9E C10E 113.0(6)
F6E C10E F7E 111.0(8)
F6E C10E F5E 108.4(6)
F7E C10E F5E 108.0(5)
F6E C10E C9E 111.0(5)
F7E C10E C9E 109.0(6)
F5E C10E C9E 109.3(7)
F2E C11E F3E 108.2(6)
F2E C11E F4E 109.5(5)
F3E C11E F4E 106.5(6)
F2E C11E C9E 109.9(6)
F3E C11E C9E 112.0(5)
F4E C11E C9E 110.7(6)
N2F N1F C3F 112.8(4)
C1F N2F N1F 103.8(5)
N2F C1F C2F 112.2(6)
N2F C1F C9F 122.9(6)
C2F C1F C9F 124.9(5)
C3F C2F C1F 105.8(5)
N1F C3F C2F 105.3(5)
N1F C3F C4F 121.7(5)
C2F C3F C4F 133.0(6)
O1F C4F C3F 120.8(6)
O1F C4F C5F 122.9(6)
C3F C4F C5F 116.3(5)
C4F C5F C6F 121.4(6)
C4F C5F C8F 119.4(5)
C6F C5F C8F 87.5(5)
C5F C6F C7F 89.2(5)
C6F C7F C8F 87.9(5)
C7F C8F C5F 88.1(5)
F1F C9F C1F 109.6(5)
F1F C9F C10F 104.3(5)
C1F C9F C10F 113.4(6)
F1F C9F C11F 105.0(5)
C1F C9F C11F 111.5(5)
C10F C9F C11F 112.4(6)
F5F C10F F7F 108.4(5)
F5F C10F F6F 108.7(7)
F7F C10F F6F 106.5(6)
F5F C10F C9F 113.3(6)
F7F C10F C9F 110.5(7)
F6F C10F C9F 109.1(6)
F3F C11F F4F 107.5(6)
F3F C11F F2F 107.9(6)
F4F C11F F2F 107.8(6)
F3F C11F C9F 113.3(5)
F4F C11F C9F 111.0(5)
F2F C11F C9F 109.0(6)

loop_
_geom_bond_atom_site_label_1
_geom_bond_atom_site_label_2
_geom_bond_distance
F1A C9A 1.374(7)
F2A C11A 1.348(8)
F3A C11A 1.329(8)
F4A C11A 1.312(9)
F5A C10A 1.320(7)
F6A C10A 1.338(8)
F7A C10A 1.340(8)
O1A C4A 1.227(7)
N1A N2A 1.348(6)
N1A C3A 1.362(7)
N2A C1A 1.336(8)
C1A C2A 1.392(8)
C1A C9A 1.489(8)
C2A C3A 1.387(8)
C3A C4A 1.479(8)
C4A C5A 1.486(9)
C5A C6A 1.509(8)
C5A C8A 1.570(8)
C6A C7A 1.533(8)
C7A C8A 1.500(8)
C9A C10A 1.512(9)
C9A C11A 1.520(9)
F1B C9B 1.366(7)
F2B C11B 1.309(8)
F3B C11B 1.361(8)
F4B C11B 1.316(7)
F5B C10B 1.337(7)
F6B C10B 1.315(8)
F7B C10B 1.290(8)
O1B C4B 1.251(6)
N1B N2B 1.309(7)
N1B C3B 1.354(7)
N2B C1B 1.329(7)
C1B C2B 1.371(9)
C1B C9B 1.530(9)
C2B C3B 1.393(8)
C3B C4B 1.459(9)
C4B C5B 1.477(9)
C5B C6B 1.510(10)
C5B C8B 1.541(10)
C6B C7B 1.572(10)
C7B C8B 1.522(9)
C9B C10B 1.535(8)
C9B C11B 1.535(8)
F1C C9C 1.385(7)
F2C C11C 1.321(8)
F3C C11C 1.348(7)
F4C C11C 1.322(8)
F5C C10C 1.325(7)
F6C C10C 1.354(8)
F7C C10C 1.340(8)
O1C C4C 1.209(6)
N1C C3C 1.336(7)
N1C N2C 1.337(7)
N2C C1C 1.309(7)
C1C C2C 1.417(8)
C1C C9C 1.512(8)
C2C C3C 1.380(8)
C3C C4C 1.518(8)
C4C C5C 1.519(8)
C5C C6C 1.521(10)
C5C C8C 1.567(8)
C6C C7C 1.557(9)
C7C C8C 1.551(10)
C9C C10C 1.506(10)
C9C C11C 1.522(9)
F1D C9D 1.392(7)
F2D C11D 1.319(8)
F3D C11D 1.306(8)
F4D C11D 1.330(8)
F5D C10D 1.291(7)
F6D C10D 1.322(7)
F7D C10D 1.326(8)
O1D C4D 1.237(6)
N1D N2D 1.336(7)
N1D C3D 1.375(8)
N2D C1D 1.330(7)
C1D C2D 1.375(9)
C1D C9D 1.499(9)
C2D C3D 1.379(8)
C3D C4D 1.474(8)
C4D C5D 1.451(9)
C5D C8D 1.540(9)
C5D C6D 1.553(8)
C6D C7D 1.519(9)
C7D C8D 1.547(8)
C9D C11D 1.535(10)
C9D C10D 1.569(10)
F1E C9E 1.389(6)
F2E C11E 1.318(8)
F3E C11E 1.328(7)
F4E C11E 1.340(7)
F5E C10E 1.322(8)
F6E C10E 1.303(9)
F7E C10E 1.316(8)
O1E C4E 1.225(7)
N1E N2E 1.339(6)
N1E C3E 1.371(7)
N2E C1E 1.316(7)
C1E C2E 1.408(8)
C1E C9E 1.499(9)
C2E C3E 1.359(7)
C3E C4E 1.493(8)
C4E C5E 1.504(9)
C5E C8E 1.533(7)
C5E C6E 1.537(9)
C6E C7E 1.563(9)
C7E C8E 1.536(9)
C9E C11E 1.524(10)
C9E C10E 1.563(10)
F1F C9F 1.401(7)
F2F C11F 1.337(8)
F3F C11F 1.307(7)
F4F C11F 1.309(8)
F5F C10F 1.304(8)
F6F C10F 1.367(8)
F7F C10F 1.335(8)
O1F C4F 1.234(6)
N1F N2F 1.353(7)
N1F C3F 1.358(7)
N2F C1F 1.323(7)
C1F C2F 1.383(9)
C1F C9F 1.504(9)
C2F C3F 1.371(8)
C3F C4F 1.445(9)
C4F C5F 1.480(9)
C5F C6F 1.528(8)
C5F C8F 1.555(9)
C6F C7F 1.535(9)
C7F C8F 1.537(9)
C9F C10F 1.510(10)
C9F C11F 1.549(9)

loop_
_geom_hbond_atom_site_label_D
_geom_hbond_atom_site_label_H
_geom_hbond_atom_site_label_A
_geom_hbond_distance_DH
_geom_hbond_distance_HA
_geom_hbond_distance_DA
_geom_hbond_angle_DHA
_geom_hbond_site_symmetry_A
N1A H1NA O1F 0.88 2.04 2.893(6) 161.8 .
N1B H1NB O1A 0.88 2.00 2.820(6) 154.3 2_665
N1C H1NC O1D 0.88 2.03 2.848(7) 153.2 .
N1D H1ND O1E 0.88 2.02 2.866(6) 159.5 .
N1E H1NE O1B 0.88 2.02 2.834(6) 153.1 .
N1F H1NF O1C 0.88 2.02 2.826(6) 152.7 2_666

loop_
_geom_torsion_atom_site_label_1
_geom_torsion_atom_site_label_2
_geom_torsion_atom_site_label_3
_geom_torsion_atom_site_label_4
_geom_torsion
C3A N1A N2A C1A 1.3(6)
N1A N2A C1A C2A -0.5(7)
N1A N2A C1A C9A 178.1(5)
N2A C1A C2A C3A -0.4(7)
C9A C1A C2A C3A -179.0(6)
N2A N1A C3A C2A -1.6(6)
N2A N1A C3A C4A -176.6(5)
C1A C2A C3A N1A 1.2(6)
C1A C2A C3A C4A 175.5(6)
N1A C3A C4A O1A -1.7(8)
C2A C3A C4A O1A -175.4(6)
N1A C3A C4A C5A 176.7(5)
C2A C3A C4A C5A 3.0(9)
O1A C4A C5A C6A -120.3(7)
C3A C4A C5A C6A 61.3(8)
O1A C4A C5A C8A -15.5(9)
C3A C4A C5A C8A 166.2(5)
C4A C5A C6A C7A 139.2(6)
C8A C5A C6A C7A 17.2(5)
C5A C6A C7A C8A -18.0(6)
C6A C7A C8A C5A 17.3(5)
C4A C5A C8A C7A -139.3(6)
C6A C5A C8A C7A -17.6(5)
N2A C1A C9A F1A -178.2(5)
C2A C1A C9A F1A 0.2(8)
N2A C1A C9A C10A -62.2(8)
C2A C1A C9A C10A 116.2(7)
N2A C1A C9A C11A 64.4(8)
C2A C1A C9A C11A -117.2(7)
F1A C9A C10A F5A -55.6(7)
C1A C9A C10A F5A -174.5(6)
C11A C9A C10A F5A 58.2(8)
F1A C9A C10A F6A -177.9(5)
C1A C9A C10A F6A 63.2(7)
C11A C9A C10A F6A -64.1(7)
F1A C9A C10A F7A 64.2(6)
C1A C9A C10A F7A -54.7(7)
C11A C9A C10A F7A 178.0(5)
F1A C9A C11A F4A 177.3(6)
C1A C9A C11A F4A -63.4(8)
C10A C9A C11A F4A 64.4(8)
F1A C9A C11A F3A 53.0(7)
C1A C9A C11A F3A 172.4(6)
C10A C9A C11A F3A -59.8(7)
F1A C9A C11A F2A -65.4(7)
C1A C9A C11A F2A 53.9(8)
C10A C9A C11A F2A -178.3(6)
C3B N1B N2B C1B -0.2(7)
N1B N2B C1B C2B 0.2(7)
N1B N2B C1B C9B 179.4(5)
N2B C1B C2B C3B -0.1(7)
C9B C1B C2B C3B -179.2(6)
N2B N1B C3B C2B 0.2(6)
N2B N1B C3B C4B 178.0(5)
C1B C2B C3B N1B 0.0(6)
C1B C2B C3B C4B -177.4(7)
N1B C3B C4B O1B -7.7(9)
C2B C3B C4B O1B 169.3(6)
N1B C3B C4B C5B 166.0(6)
C2B C3B C4B C5B -16.9(11)
O1B C4B C5B C6B -134.1(7)
C3B C4B C5B C6B 52.4(9)
O1B C4B C5B C8B -24.0(10)
C3B C4B C5B C8B 162.4(6)
C4B C5B C6B C7B 142.0(6)
C8B C5B C6B C7B 16.9(6)
C5B C6B C7B C8B -17.1(6)
C6B C7B C8B C5B 16.8(6)
C4B C5B C8B C7B -141.9(7)
C6B C5B C8B C7B -17.5(6)
N2B C1B C9B F1B 13.1(7)
C2B C1B C9B F1B -167.9(6)
N2B C1B C9B C10B 131.3(6)
C2B C1B C9B C10B -49.7(8)
N2B C1B C9B C11B -102.5(6)
C2B C1B C9B C11B 76.5(8)
F1B C9B C10B F7B 59.0(7)
C1B C9B C10B F7B -61.1(7)
C11B C9B C10B F7B 175.8(6)
F1B C9B C10B F6B -177.5(5)
C1B C9B C10B F6B 62.4(7)
C11B C9B C10B F6B -60.7(7)
F1B C9B C10B F5B -59.1(7)
C1B C9B C10B F5B -179.2(5)
C11B C9B C10B F5B 57.7(8)
F1B C9B C11B F2B -64.8(7)
C1B C9B C11B F2B 53.8(7)
C10B C9B C11B F2B 177.6(5)
F1B C9B C11B F4B 173.4(5)
C1B C9B C11B F4B -68.1(6)
C10B C9B C11B F4B 55.7(8)
F1B C9B C11B F3B 53.0(6)
C1B C9B C11B F3B 171.6(5)
C10B C9B C11B F3B -64.6(7)
C3C N1C N2C C1C 0.6(7)
N1C N2C C1C C2C 0.4(7)
N1C N2C C1C C9C 177.5(6)
N2C C1C C2C C3C -1.3(7)
C9C C1C C2C C3C -178.1(6)
N2C N1C C3C C2C -1.5(7)
N2C N1C C3C C4C 177.7(5)
C1C C2C C3C N1C 1.6(6)
C1C C2C C3C C4C -177.4(6)
N1C C3C C4C O1C -8.1(8)
C2C C3C C4C O1C 170.8(6)
N1C C3C C4C C5C 170.2(5)
C2C C3C C4C C5C -10.9(10)
O1C C4C C5C C6C -121.2(7)
C3C C4C C5C C6C 60.6(7)
O1C C4C C5C C8C -16.5(9)
C3C C4C C5C C8C 165.3(5)
C4C C5C C6C C7C 137.0(5)
C8C C5C C6C C7C 18.5(5)
C5C C6C C7C C8C -18.7(5)
C6C C7C C8C C5C 18.2(5)
C4C C5C C8C C7C -141.6(6)
C6C C5C C8C C7C -18.6(5)
N2C C1C C9C F1C 15.7(8)
C2C C1C C9C F1C -167.7(6)
N2C C1C C9C C10C 131.9(6)
C2C C1C C9C C10C -51.5(9)
N2C C1C C9C C11C -99.0(7)
C2C C1C C9C C11C 77.6(8)
F1C C9C C10C F5C -55.7(7)
C1C C9C C10C F5C -174.2(5)
C11C C9C C10C F5C 58.8(8)
F1C C9C C10C F7C 65.2(6)
C1C C9C C10C F7C -53.2(8)
C11C C9C C10C F7C 179.7(5)
F1C C9C C10C F6C -175.1(4)
C1C C9C C10C F6C 66.5(7)
C11C C9C C10C F6C -60.6(7)
F1C C9C C11C F2C -59.4(7)
C10C C9C C11C F2C -174.3(5)
C1C C9C C11C F2C 57.9(8)
F1C C9C C11C F4C -179.7(5)
C10C C9C C11C F4C 65.4(7)
C1C C9C C11C F4C -62.4(7)
F1C C9C C11C F3C 61.9(7)
C10C C9C C11C F3C -52.9(8)
C1C C9C C11C F3C 179.2(6)
C3D N1D N2D C1D 0.7(7)
N1D N2D C1D C2D -1.5(7)
N1D N2D C1D C9D -179.1(6)
N2D C1D C2D C3D 1.7(7)
C9D C1D C2D C3D 179.1(6)
N2D N1D C3D C2D 0.3(6)
N2D N1D C3D C4D 177.5(5)
C1D C2D C3D N1D -1.1(6)
C1D C2D C3D C4D -177.9(6)
N1D C3D C4D O1D -0.8(9)
C2D C3D C4D O1D 175.5(6)
N1D C3D C4D C5D -179.4(5)
C2D C3D C4D C5D -3.1(10)
O1D C4D C5D C8D 17.8(9)
C3D C4D C5D C8D -163.8(6)
O1D C4D C5D C6D 121.5(7)
C3D C4D C5D C6D -60.1(8)
C4D C5D C6D C7D -139.9(6)
C8D C5D C6D C7D -19.0(5)
C5D C6D C7D C8D 18.9(5)
C4D C5D C8D C7D 141.5(6)
C6D C5D C8D C7D 18.7(5)
C6D C7D C8D C5D -19.1(5)
N2D C1D C9D F1D -154.7(6)
C2D C1D C9D F1D 28.1(9)
N2D C1D C9D C11D 88.1(8)
C2D C1D C9D C11D -89.1(8)
N2D C1D C9D C10D -39.5(9)
C2D C1D C9D C10D 143.3(7)
F1D C9D C10D F5D -55.5(7)
C1D C9D C10D F5D -172.8(5)
C11D C9D C10D F5D 59.5(7)
F1D C9D C10D F6D -176.5(5)
C1D C9D C10D F6D 66.2(8)
C11D C9D C10D F6D -61.5(7)
F1D C9D C10D F7D 64.7(6)
C1D C9D C10D F7D -52.5(7)
C11D C9D C10D F7D 179.8(5)
F1D C9D C11D F3D 55.3(8)
C1D C9D C11D F3D 172.9(6)
C10D C9D C11D F3D -58.0(8)
F1D C9D C11D F2D -62.9(7)
C1D C9D C11D F2D 54.7(8)
C10D C9D C11D F2D -176.2(6)
F1D C9D C11D F4D 177.6(6)
C1D C9D C11D F4D -64.8(8)
C10D C9D C11D F4D 64.3(7)
C3E N1E N2E C1E 0.2(6)
N1E N2E C1E C2E -0.7(7)
N1E N2E C1E C9E -176.0(5)
N2E C1E C2E C3E 0.9(7)
C9E C1E C2E C3E 176.2(6)
C1E C2E C3E N1E -0.7(6)
C1E C2E C3E C4E -176.1(6)
N2E N1E C3E C2E 0.4(6)
N2E N1E C3E C4E 176.4(5)
C2E C3E C4E O1E 168.1(6)
N1E C3E C4E O1E -6.8(9)
C2E C3E C4E C5E -13.2(10)
N1E C3E C4E C5E 172.0(5)
O1E C4E C5E C8E -13.2(9)
C3E C4E C5E C8E 168.2(6)
O1E C4E C5E C6E -119.6(7)
C3E C4E C5E C6E 61.8(7)
C4E C5E C6E C7E 142.6(5)
C8E C5E C6E C7E 19.7(5)
C5E C6E C7E C8E -19.6(5)
C4E C5E C8E C7E -142.3(6)
C6E C5E C8E C7E -20.0(5)
C6E C7E C8E C5E 19.7(5)
N2E C1E C9E F1E -178.7(6)
C2E C1E C9E F1E 6.5(8)
N2E C1E C9E C11E 65.6(8)
C2E C1E C9E C11E -109.2(7)
N2E C1E C9E C10E -62.3(8)
C2E C1E C9E C10E 123.0(7)
F1E C9E C10E F6E -173.0(6)
C1E C9E C10E F6E 68.8(8)
C11E C9E C10E F6E -59.1(8)
F1E C9E C10E F7E 64.4(8)
C1E C9E C10E F7E -53.8(7)
C11E C9E C10E F7E 178.4(5)
F1E C9E C10E F5E -53.5(7)
C1E C9E C10E F5E -171.7(5)
C11E C9E C10E F5E 60.5(7)
F1E C9E C11E F2E -62.4(6)
C1E C9E C11E F2E 56.0(7)
C10E C9E C11E F2E -177.5(5)
F1E C9E C11E F3E 57.8(7)
C1E C9E C11E F3E 176.2(5)
C10E C9E C11E F3E -57.3(7)
F1E C9E C11E F4E 176.5(5)
C1E C9E C11E F4E -65.1(7)
C10E C9E C11E F4E 61.4(7)
C3F N1F N2F C1F 0.1(6)
N1F N2F C1F C2F -0.7(7)
N1F N2F C1F C9F 179.0(5)
N2F C1F C2F C3F 1.0(7)
C9F C1F C2F C3F -178.7(6)
N2F N1F C3F C2F 0.5(6)
N2F N1F C3F C4F -178.2(5)
C1F C2F C3F N1F -0.8(7)
C1F C2F C3F C4F 177.7(6)
N1F C3F C4F O1F 7.3(9)
C2F C3F C4F O1F -171.0(6)
N1F C3F C4F C5F -172.2(5)
C2F C3F C4F C5F 9.5(10)
O1F C4F C5F C6F 123.0(7)
C3F C4F C5F C6F -57.5(8)
O1F C4F C5F C8F 16.4(9)
C3F C4F C5F C8F -164.2(5)
C4F C5F C6F C7F -143.6(6)
C8F C5F C6F C7F -20.2(5)
C5F C6F C7F C8F 20.4(5)
C6F C7F C8F C5F -20.1(5)
C4F C5F C8F C7F 145.3(6)
C6F C5F C8F C7F 20.2(5)
N2F C1F C9F F1F 172.8(5)
C2F C1F C9F F1F -7.6(9)
N2F C1F C9F C10F 56.7(8)
C2F C1F C9F C10F -123.6(7)
N2F C1F C9F C11F -71.4(8)
C2F C1F C9F C11F 108.3(7)
F1F C9F C10F F5F 56.2(8)
C1F C9F C10F F5F 175.4(6)
C11F C9F C10F F5F -56.9(8)
F1F C9F C10F F7F -65.6(7)
C1F C9F C10F F7F 53.6(8)
C11F C9F C10F F7F -178.8(5)
F1F C9F C10F F6F 177.5(6)
C1F C9F C10F F6F -63.3(8)
C11F C9F C10F F6F 64.4(8)
F1F C9F C11F F3F -53.9(7)
C1F C9F C11F F3F -172.5(5)
C10F C9F C11F F3F 58.8(8)
F1F C9F C11F F4F -175.1(5)
C1F C9F C11F F4F 66.3(7)
C10F C9F C11F F4F -62.3(8)
F1F C9F C11F F2F 66.3(6)
C1F C9F C11F F2F -52.4(7)
C10F C9F C11F F2F 179.0(6)
